data_4102048
loop_
_publ_author_name
'Tarun K. Bera'
'Joon I. Jang'
'Jung-Hwan Song'
'Christos D. Malliakas'
'Arthur J. Freeman'
'John B. Ketterson'
'Mercouri G. Kanatzidis'

_publ_section_title
;
 Soluble Semiconductors AAsSe2 (A = Li, Na) with a Direct-Band-Gap and
 Strong Second Harmonic Generation: A Combined Experimental and
 Theoretical Study
;
_journal_name_full 'Journal of the American Chemical Society'
_journal_page_first 3484
_journal_page_last 3495
_journal_paper_doi 10.1021/ja9094846
_journal_volume 132
_journal_year 2010
_chemical_formula_sum 'As Li Se2'
_chemical_formula_weight 239.78
_space_group_IT_number 1
_symmetry_cell_setting triclinic
_symmetry_Int_Tables_number 1
_symmetry_space_group_name_Hall 'P 1'
_symmetry_space_group_name_H-M 'P 1'
_audit_creation_date 2009-05-30
_audit_creation_method P_cif.py
_cell_angle_alpha 92.72
_cell_angle_beta 90.8322
_cell_angle_gamma 91.516
_cell_formula_units_Z 2
_cell_length_a 5.55073
_cell_length_b 5.58029
_cell_length_c 5.57706
_cell_volume 172.471
_cod_data_source_file ja9094846_si_002_4.cif
_cod_data_source_block PDFmodelalfa-LiAsSe2
_cod_database_code 4102048

loop_
_symmetry_equiv_pos_as_xyz
'x, y, z'

loop_
_atom_site_label
_atom_site_type_symbol
_atom_site_fract_x
_atom_site_fract_y
_atom_site_fract_z
_atom_site_U_iso_or_equiv
_atom_site_adp_type
_atom_site_occupancy
Li1 Li 0.280513 0.718270 0.055088 0.020043 Uiso 1.0000
Li2 Li 0.719487 0.281730 0.944912 0.020043 Uiso 1.0000
As1 As 0.195317 0.250352 0.462412 0.030635 Uani 1.0000
As2 As 0.804683 0.749648 0.537588 0.030635 Uani 1.0000
Se1 Se 0.240501 0.730066 0.505067 0.019205 Uani 1.0000
Se2 Se 0.759499 0.269934 0.494933 0.019205 Uani 1.0000
Se3 Se 0.255944 0.269574 0.032521 0.045978 Uani 1.0000
Se4 Se 0.744056 0.730426 0.967479 0.045978 Uani 1.0000

loop_
_atom_site_aniso_label
_atom_site_aniso_U_11
_atom_site_aniso_U_22
_atom_site_aniso_U_33
_atom_site_aniso_U_12
_atom_site_aniso_U_13
_atom_site_aniso_U_23
As1 0.009939 0.053945 0.027779 0.000000 0.000000 0.000000
As2 0.009939 0.053945 0.027779 0.000000 0.000000 0.000000
Se1 0.012292 0.014735 0.030456 0.000000 0.000000 0.000000
Se2 0.012292 0.014735 0.030456 0.000000 0.000000 0.000000
Se3 0.018617 0.041669 0.077314 0.000000 0.000000 0.000000
Se4 0.018617 0.041669 0.077314 0.000000 0.000000 0.000000
